data_4304885
loop_
_publ_author_name
'So Young Lee'
'Sunhong Park'
'Hyun Jee Kim'
'Jong Hwa Jung'
'Shim Sung Lee'

_publ_section_title
;
Ligand- and Anion-Directed Assembly of Exo-Coordinated Mercury(II) Halide
Complexes with O2S2-Donor Macrocycles
;
_journal_name_full 'Inorganic Chemistry'
_journal_page_first 1913
_journal_page_last 1915
_journal_paper_doi 10.1021/ic702496e
_journal_volume 47
_journal_year 2008
_chemical_formula_sum 'C18 H20 Hg I2 O2 S2'
_chemical_formula_weight 786.85
_chemical_name_systematic
; 
 ? 
;
_space_group_IT_number 15
_symmetry_cell_setting monoclinic
_symmetry_space_group_name_Hall '-C 2yc'
_symmetry_space_group_name_H-M 'C 1 2/c 1'
_atom_sites_solution_hydrogens geom
_atom_sites_solution_primary direct
_atom_sites_solution_secondary difmap
_audit_creation_method SHELXL-97
_cell_angle_alpha 90.00
_cell_angle_beta 106.1140(10)
_cell_angle_gamma 90.00
_cell_formula_units_Z 8
_cell_length_a 18.3775(8)
_cell_length_b 11.5386(5)
_cell_length_c 21.4632(10)
_cell_measurement_reflns_used 4063
_cell_measurement_temperature 173(2)
_cell_measurement_theta_max 27.98
_cell_measurement_theta_min 2.19
_cell_volume 4372.5(3)
_computing_cell_refinement 'Bruker SMART'
_computing_data_collection 'Bruker SMART'
_computing_data_reduction 'Bruker SAINT'
_computing_molecular_graphics 'Bruker SHELXTL'
_computing_publication_material 'Bruker SHELXTL'
_computing_structure_refinement 'SHELXL-97 (Sheldrick, 1997)'
_computing_structure_solution 'SHELXS-97 (Sheldrick, 1990)'
_diffrn_ambient_temperature 173(2)
_diffrn_measured_fraction_theta_full 0.985
_diffrn_measured_fraction_theta_max 0.985
_diffrn_measurement_device_type 'CCD area detector'
_diffrn_measurement_method 'phi and omega scans'
_diffrn_radiation_monochromator graphite
_diffrn_radiation_source 'fine-focus sealed tube'
_diffrn_radiation_type MoK\a
_diffrn_radiation_wavelength 0.71073
_diffrn_reflns_av_R_equivalents 0.0531
_diffrn_reflns_av_sigmaI/netI 0.0675
_diffrn_reflns_limit_h_max 19
_diffrn_reflns_limit_h_min -23
_diffrn_reflns_limit_k_max 13
_diffrn_reflns_limit_k_min -14
_diffrn_reflns_limit_l_max 27
_diffrn_reflns_limit_l_min -27
_diffrn_reflns_number 13379
_diffrn_reflns_theta_full 27.50
_diffrn_reflns_theta_max 27.50
_diffrn_reflns_theta_min 1.98
_exptl_absorpt_coefficient_mu 10.065
_exptl_absorpt_correction_type 'empirical SADABS'
_exptl_absorpt_process_details
;
 Ratio of minimum to maximum apparent transmission:  0.712245
;
_exptl_crystal_colour Colorless
_exptl_crystal_density_diffrn 2.391
_exptl_crystal_density_method 'not measured'
_exptl_crystal_description needle
_exptl_crystal_F_000 2896
_exptl_crystal_size_max 0.20
_exptl_crystal_size_mid 0.10
_exptl_crystal_size_min 0.10
_refine_diff_density_max 1.783
_refine_diff_density_min -1.540
_refine_diff_density_rms 0.224
_refine_ls_extinction_method none
_refine_ls_goodness_of_fit_ref 1.146
_refine_ls_hydrogen_treatment constr
_refine_ls_matrix_type full
_refine_ls_number_parameters 226
_refine_ls_number_reflns 4936
_refine_ls_number_restraints 0
_refine_ls_restrained_S_all 1.146
_refine_ls_R_factor_all 0.0803
_refine_ls_R_factor_gt 0.0533
_refine_ls_shift/su_max 0.001
_refine_ls_shift/su_mean 0.000
_refine_ls_structure_factor_coef Fsqd
_refine_ls_weighting_details 'calc w=1/[\s^2^(Fo^2^)+(0.0312P)^2^+25.2730P] where P=(Fo^2^+2Fc^2^)/3'
_refine_ls_weighting_scheme calc
_refine_ls_wR_factor_gt 0.0955
_refine_ls_wR_factor_ref 0.1039
_reflns_number_gt 3639
_reflns_number_total 4936
_reflns_threshold_expression >2sigma(I)
_cod_data_source_file ic702496e-file014.cif
_cod_data_source_block Complex2
_cod_depositor_comments
;
The following automatic conversions were performed:
'_symmetry_cell_setting' value 'Monoclinic' changed to 'monoclinic'
according to '/home/saulius/struct/CIF-dictionaries/cif_core.dic'
dictionary named 'cif_core.dic' version 2.4.1 from 2010-06-29.

Automatic conversion script
Id: cif_fix_enum 1527 2010-12-29 10:47:43Z saulius 
;
_cod_database_code 4304885

loop_
_symmetry_equiv_pos_as_xyz
'x, y, z'
'-x, y, -z+1/2'
'x+1/2, y+1/2, z'
'-x+1/2, y+1/2, -z+1/2'
'-x, -y, -z'
'x, -y, z-1/2'
'-x+1/2, -y+1/2, -z'
'x+1/2, -y+1/2, z-1/2'

loop_
_atom_site_label
_atom_site_type_symbol
_atom_site_fract_x
_atom_site_fract_y
_atom_site_fract_z
_atom_site_U_iso_or_equiv
_atom_site_adp_type
_atom_site_occupancy
_atom_site_symmetry_multiplicity
_atom_site_calc_flag
_atom_site_refinement_flags
_atom_site_disorder_assembly
_atom_site_disorder_group
Hg1 Hg -0.25866(2) -0.22437(3) 0.38104(2) 0.03576(12) Uani 1 1 d . . .
I1 I -0.14102(4) -0.19434(5) 0.48345(3) 0.03231(16) Uani 1 1 d . . .
I2 I -0.38707(4) -0.13416(7) 0.30766(4) 0.0507(2) Uani 1 1 d . . .
S1 S -0.21469(13) -0.24853(19) 0.26077(11) 0.0279(5) Uani 1 1 d . . .
S2 S -0.27899(13) -0.45378(19) 0.36163(11) 0.0249(5) Uani 1 1 d . . .
O1 O -0.0822(3) -0.5496(5) 0.4278(3) 0.0269(14) Uani 1 1 d . . .
O2 O -0.0312(4) -0.3673(6) 0.3608(3) 0.0322(15) Uani 1 1 d . . .
C1 C 0.0161(6) -0.4310(9) 0.4129(5) 0.039(2) Uani 1 1 d . . .
H1A H 0.0156 -0.3953 0.4547 0.047 Uiso 1 1 calc R . .
H1B H 0.0688 -0.4306 0.4098 0.047 Uiso 1 1 calc R . .
C2 C -0.0169(5) -0.2479(8) 0.3591(4) 0.027(2) Uani 1 1 d . . .
C3 C 0.0351(5) -0.1901(9) 0.4064(5) 0.034(2) Uani 1 1 d . . .
H3A H 0.0652 -0.2304 0.4431 0.041 Uiso 1 1 calc R . .
C4 C 0.0436(7) -0.0710(10) 0.4000(6) 0.053(3) Uani 1 1 d . . .
H4A H 0.0804 -0.0307 0.4327 0.063 Uiso 1 1 calc R . .
C5 C 0.0011(7) -0.0117(11) 0.3489(7) 0.056(3) Uani 1 1 d . . .
H5A H 0.0065 0.0699 0.3460 0.067 Uiso 1 1 calc R . .
C6 C -0.0513(6) -0.0724(9) 0.3001(5) 0.040(3) Uani 1 1 d . . .
H6A H -0.0807 -0.0315 0.2633 0.048 Uiso 1 1 calc R . .
C7 C -0.0615(5) -0.1916(8) 0.3043(5) 0.030(2) Uani 1 1 d . . .
C8 C -0.1176(5) -0.2577(9) 0.2522(4) 0.030(2) Uani 1 1 d . . .
H8A H -0.1021 -0.3400 0.2539 0.036 Uiso 1 1 calc R . .
H8B H -0.1173 -0.2266 0.2093 0.036 Uiso 1 1 calc R . .
C9 C -0.2445(5) -0.3996(8) 0.2485(4) 0.029(2) Uani 1 1 d . . .
H9A H -0.3006 -0.4031 0.2342 0.035 Uiso 1 1 calc R . .
H9B H -0.2254 -0.4333 0.2137 0.035 Uiso 1 1 calc R . .
C10 C -0.2158(5) -0.4711(7) 0.3096(4) 0.0205(18) Uani 1 1 d . . .
H10A H -0.1641 -0.4458 0.3333 0.025 Uiso 1 1 calc R . .
H10B H -0.2135 -0.5539 0.2981 0.025 Uiso 1 1 calc R . .
C11 C -0.2247(5) -0.5199(7) 0.4386(4) 0.0234(19) Uani 1 1 d . . .
H11A H -0.1810 -0.4696 0.4593 0.028 Uiso 1 1 calc R . .
H11B H -0.2573 -0.5253 0.4683 0.028 Uiso 1 1 calc R . .
C12 C -0.1964(5) -0.6388(7) 0.4287(4) 0.0248(19) Uani 1 1 d . . .
C13 C -0.2417(6) -0.7366(8) 0.4255(4) 0.028(2) Uani 1 1 d . . .
H13A H -0.2921 -0.7289 0.4287 0.033 Uiso 1 1 calc R . .
C14 C -0.2129(6) -0.8455(8) 0.4178(4) 0.038(3) Uani 1 1 d . . .
H14A H -0.2432 -0.9126 0.4167 0.046 Uiso 1 1 calc R . .
C15 C -0.1412(6) -0.8563(9) 0.4118(4) 0.034(2) Uani 1 1 d . . .
H15A H -0.1222 -0.9308 0.4057 0.041 Uiso 1 1 calc R . .
C16 C -0.0952(5) -0.7584(8) 0.4145(4) 0.030(2) Uani 1 1 d . . .
H16A H -0.0451 -0.7665 0.4111 0.036 Uiso 1 1 calc R . .
C17 C -0.1234(5) -0.6506(8) 0.4222(4) 0.029(2) Uani 1 1 d . . .
C18 C -0.0128(5) -0.5533(9) 0.4097(5) 0.037(2) Uani 1 1 d . . .
H18A H -0.0219 -0.5843 0.3652 0.044 Uiso 1 1 calc R . .
H18B H 0.0246 -0.6036 0.4398 0.044 Uiso 1 1 calc R . .

loop_
_atom_site_aniso_label
_atom_site_aniso_U_11
_atom_site_aniso_U_22
_atom_site_aniso_U_33
_atom_site_aniso_U_23
_atom_site_aniso_U_13
_atom_site_aniso_U_12
Hg1 0.0314(2) 0.02695(19) 0.0408(2) -0.00189(18) -0.00346(16) 0.00629(17)
I1 0.0278(3) 0.0308(3) 0.0348(4) -0.0055(3) 0.0029(3) -0.0007(3)
I2 0.0285(4) 0.0733(6) 0.0534(5) 0.0267(4) 0.0163(3) 0.0244(4)
S1 0.0272(12) 0.0285(13) 0.0288(12) 0.0093(9) 0.0090(10) 0.0037(9)
S2 0.0218(11) 0.0258(11) 0.0254(12) 0.0026(9) 0.0037(9) 0.0003(9)
O1 0.021(3) 0.025(3) 0.034(4) 0.001(3) 0.007(3) -0.002(3)
O2 0.028(4) 0.035(4) 0.028(4) 0.009(3) -0.001(3) -0.001(3)
C1 0.026(5) 0.052(7) 0.036(6) 0.005(5) 0.001(5) -0.002(5)
C2 0.023(5) 0.029(5) 0.031(5) -0.008(4) 0.012(4) -0.007(4)
C3 0.032(6) 0.041(6) 0.029(5) -0.007(4) 0.006(4) -0.011(4)
C4 0.052(8) 0.049(7) 0.071(9) -0.026(7) 0.039(7) -0.021(6)
C5 0.045(7) 0.039(7) 0.094(11) -0.012(7) 0.037(7) -0.012(6)
C6 0.046(7) 0.035(6) 0.048(7) 0.007(5) 0.027(6) -0.003(5)
C7 0.022(5) 0.030(5) 0.047(6) -0.007(4) 0.022(4) -0.003(4)
C8 0.017(5) 0.047(6) 0.027(5) 0.007(4) 0.008(4) 0.006(4)
C9 0.028(5) 0.030(5) 0.024(5) 0.000(4) 0.001(4) -0.007(4)
C10 0.019(4) 0.024(5) 0.017(4) -0.001(3) 0.004(3) -0.001(3)
C11 0.026(5) 0.022(5) 0.024(5) 0.004(4) 0.011(4) 0.010(4)
C12 0.035(5) 0.022(5) 0.016(4) 0.008(4) 0.003(4) 0.006(4)
C13 0.040(6) 0.029(5) 0.014(4) 0.003(4) 0.008(4) -0.005(4)
C14 0.069(8) 0.018(5) 0.027(5) 0.002(4) 0.015(5) -0.002(5)
C15 0.050(7) 0.031(5) 0.020(5) -0.001(4) 0.008(5) 0.011(5)
C16 0.031(5) 0.033(5) 0.027(5) 0.005(4) 0.009(4) 0.015(4)
C17 0.030(5) 0.034(5) 0.022(5) 0.000(4) 0.005(4) 0.012(4)
C18 0.019(5) 0.051(7) 0.038(6) 0.016(5) 0.004(4) 0.008(4)

loop_
_atom_type_symbol
_atom_type_description
_atom_type_scat_dispersion_real
_atom_type_scat_dispersion_imag
_atom_type_scat_source
C C 0.0033 0.0016 'International Tables Vol C Tables 4.2.6.8 and 6.1.1.4'
H H 0.0000 0.0000 'International Tables Vol C Tables 4.2.6.8 and 6.1.1.4'
O O 0.0106 0.0060 'International Tables Vol C Tables 4.2.6.8 and 6.1.1.4'
S S 0.1246 0.1234 'International Tables Vol C Tables 4.2.6.8 and 6.1.1.4'
I I -0.4742 1.8119 'International Tables Vol C Tables 4.2.6.8 and 6.1.1.4'
Hg Hg -2.3894 9.2266 'International Tables Vol C Tables 4.2.6.8 and 6.1.1.4'

loop_
_geom_angle_atom_site_label_1
_geom_angle_atom_site_label_2
_geom_angle_atom_site_label_3
_geom_angle
_geom_angle_site_symmetry_1
_geom_angle_site_symmetry_3
_geom_angle_publ_flag
I1 Hg1 I2 145.87(3) . . ?
I1 Hg1 S2 107.71(5) . . ?
I2 Hg1 S2 103.37(5) . . ?
I1 Hg1 S1 112.58(5) . . ?
I2 Hg1 S1 86.08(5) . . ?
S2 Hg1 S1 80.21(6) . . ?
C9 S1 C8 101.0(4) . . ?
C9 S1 Hg1 94.2(3) . . ?
C8 S1 Hg1 127.2(3) . . ?
C10 S2 C11 103.0(4) . . ?
C10 S2 Hg1 96.8(3) . . ?
C11 S2 Hg1 104.5(3) . . ?
C17 O1 C18 117.4(7) . . ?
C2 O2 C1 116.8(7) . . ?
O2 C1 C18 108.7(8) . . ?
C3 C2 C7 121.9(9) . . ?
C3 C2 O2 124.0(9) . . ?
C7 C2 O2 114.1(8) . . ?
C2 C3 C4 119.0(11) . . ?
C5 C4 C3 121.8(12) . . ?
C4 C5 C6 118.7(11) . . ?
C7 C6 C5 121.5(11) . . ?
C6 C7 C2 117.2(9) . . ?
C6 C7 C8 122.0(10) . . ?
C2 C7 C8 120.9(8) . . ?
C7 C8 S1 112.3(6) . . ?
C10 C9 S1 112.1(6) . . ?
C9 C10 S2 109.9(6) . . ?
C12 C11 S2 111.9(6) . . ?
C17 C12 C13 119.7(8) . . ?
C17 C12 C11 119.0(8) . . ?
C13 C12 C11 121.3(8) . . ?
C14 C13 C12 119.6(9) . . ?
C15 C14 C13 120.2(9) . . ?
C14 C15 C16 120.6(9) . . ?
C17 C16 C15 119.4(9) . . ?
C16 C17 O1 124.0(8) . . ?
C16 C17 C12 120.4(9) . . ?
O1 C17 C12 115.5(8) . . ?
O1 C18 C1 106.8(8) . . ?

loop_
_geom_bond_atom_site_label_1
_geom_bond_atom_site_label_2
_geom_bond_distance
_geom_bond_site_symmetry_2
_geom_bond_publ_flag
Hg1 I1 2.6434(7) . ?
Hg1 I2 2.6589(8) . ?
Hg1 S2 2.690(2) . ?
Hg1 S1 2.924(2) . ?
S1 C9 1.825(9) . ?
S1 C8 1.846(9) . ?
S2 C10 1.831(8) . ?
S2 C11 1.842(8) . ?
O1 C17 1.377(11) . ?
O1 C18 1.434(10) . ?
O2 C2 1.404(10) . ?
O2 C1 1.417(11) . ?
C1 C18 1.502(14) . ?
C2 C3 1.359(12) . ?
C2 C7 1.394(13) . ?
C3 C4 1.394(15) . ?
C4 C5 1.344(17) . ?
C5 C6 1.399(16) . ?
C6 C7 1.394(13) . ?
C7 C8 1.503(13) . ?
C9 C10 1.516(11) . ?
C11 C12 1.504(11) . ?
C12 C17 1.392(12) . ?
C12 C13 1.393(12) . ?
C13 C14 1.392(13) . ?
C14 C15 1.365(14) . ?
C15 C16 1.402(14) . ?
C16 C17 1.375(12) . ?
